data_7226496
loop_
_publ_author_name
'Zeng, Xianghua'
'Gong, Chunhua'
'Zhang, Junyong'
'Xie, Jingli'

_publ_section_title
;
 A simple and highly diasteroselective approach for the vicinal
 dichlorination of functional olefins
;
_journal_issue 88
_journal_name_full 'RSC Adv.'
_journal_page_first 85182
_journal_paper_doi 10.1039/C6RA20101F
_journal_volume 6
_journal_year 2016
_chemical_formula_sum 'C11 H8 Cl4 O3'
_chemical_formula_weight 329.97
_chemical_name_systematic
;
 ?
;
_space_group_crystal_system triclinic
_space_group_IT_number 2
_space_group_name_Hall '-P 1'
_space_group_name_H-M_alt 'P -1'
_symmetry_space_group_name_Hall '-P 1'
_symmetry_space_group_name_H-M 'P -1'
_atom_sites_solution_hydrogens geom
_audit_creation_method SHELXL-2014
_audit_update_record
;
2015-08-10 deposited with the CCDC.
2016-09-01 downloaded from the CCDC.
;
_cell_angle_alpha 84.549(7)
_cell_angle_beta 86.322(8)
_cell_angle_gamma 78.859(8)
_cell_formula_units_Z 2
_cell_length_a 6.5579(7)
_cell_length_b 7.6349(6)
_cell_length_c 15.6331(14)
_cell_measurement_temperature 293(2)
_cell_measurement_theta_max 71.949
_cell_measurement_theta_min 8.239
_cell_volume 763.67(12)
_computing_structure_refinement 'SHELXL-2014 (Sheldrick, 2014)'
_diffrn_ambient_temperature 293(2)
_diffrn_measured_fraction_theta_full 0.991
_diffrn_measured_fraction_theta_max 0.959
_diffrn_measurement_device_type 'Xcalibur, Eos, Gemini'
_diffrn_radiation_type MoK\a
_diffrn_radiation_wavelength 0.710
_diffrn_reflns_av_R_equivalents 0.0710
_diffrn_reflns_av_unetI/netI 0.0628
_diffrn_reflns_Laue_measured_fraction_full 0.991
_diffrn_reflns_Laue_measured_fraction_max 0.959
_diffrn_reflns_limit_h_max 8
_diffrn_reflns_limit_h_min -7
_diffrn_reflns_limit_k_max 9
_diffrn_reflns_limit_k_min -8
_diffrn_reflns_limit_l_max 19
_diffrn_reflns_limit_l_min -14
_diffrn_reflns_number 4489
_diffrn_reflns_point_group_measured_fraction_full 0.991
_diffrn_reflns_point_group_measured_fraction_max 0.959
_diffrn_reflns_theta_full 25.214
_diffrn_reflns_theta_max 26.015
_diffrn_reflns_theta_min 2.618
_exptl_absorpt_coefficient_mu 0.770
_exptl_absorpt_correction_T_max 0.965
_exptl_absorpt_correction_T_min 0.920
_exptl_absorpt_correction_type multi-scan
_exptl_crystal_colour colorless
_exptl_crystal_density_diffrn 1.435
_exptl_crystal_description block
_exptl_crystal_F_000 332
_exptl_crystal_size_max 0.20
_exptl_crystal_size_mid 0.10
_exptl_crystal_size_min 0.06
_refine_diff_density_max 6.501
_refine_diff_density_min -1.439
_refine_diff_density_rms 0.461
_refine_ls_extinction_coef 0.13(10)
_refine_ls_extinction_expression Fc^*^=kFc[1+0.001xFc^2^\l^3^/sin(2\q)]^-1/4^
_refine_ls_extinction_method SHELXL
_refine_ls_goodness_of_fit_ref 1.065
_refine_ls_hydrogen_treatment constr
_refine_ls_matrix_type full
_refine_ls_number_parameters 155
_refine_ls_number_reflns 2890
_refine_ls_number_restraints 0
_refine_ls_restrained_S_all 1.065
_refine_ls_R_factor_all 0.3172
_refine_ls_R_factor_gt 0.3061
_refine_ls_shift/su_max 0.000
_refine_ls_shift/su_mean 0.000
_refine_ls_structure_factor_coef Fsqd
_refine_ls_weighting_details 'w=1/[\s^2^(Fo^2^)+(0.9500P)^2^] where P=(Fo^2^+2Fc^2^)/3'
_refine_ls_weighting_scheme calc
_refine_ls_wR_factor_gt 0.7294
_refine_ls_wR_factor_ref 0.7473
_reflns_Friedel_coverage 0.000
_reflns_number_gt 2455
_reflns_number_total 2890
_reflns_threshold_expression 'I > 2\s(I)'
_cod_data_source_file c6ra20101f2.cif
_cod_data_source_block shelx
_cod_database_code 7226496
_shelx_space_group_comment
;
The symmetry employed for this shelxl refinement is uniquely defined
by the following loop, which should always be used as a source of
symmetry information in preference to the above space-group names.
They are only intended as comments.
;
_shelxl_version_number 2014-3

loop_
_space_group_symop_operation_xyz
'x, y, z'
'-x, -y, -z'

loop_
_atom_site_label
_atom_site_type_symbol
_atom_site_fract_x
_atom_site_fract_y
_atom_site_fract_z
_atom_site_U_iso_or_equiv
_atom_site_adp_type
_atom_site_occupancy
_atom_site_site_symmetry_order
_atom_site_calc_flag
_atom_site_refinement_flags_posn
_atom_site_refinement_flags_adp
Cl1 Cl 0.2314(7) 0.1368(7) 0.5737(2) 0.0694(19) Uani 1 1 d . .
Cl2 Cl -0.2287(6) 0.3483(6) 0.5715(2) 0.0628(18) Uani 1 1 d . .
Cl3 Cl 0.2946(7) -0.0632(5) 0.2321(3) 0.070(2) Uani 1 1 d . .
Cl4 Cl 0.3958(6) 0.4790(4) 0.2292(2) 0.0514(17) Uani 1 1 d . .
O1 O 0.4185(16) 0.2516(14) 0.0724(7) 0.051(3) Uiso 1 1 d . .
O2 O 0.667(2) -0.0773(17) 0.0700(9) 0.067(3) Uiso 1 1 d . .
O3 O 0.7738(16) -0.0646(11) 0.1966(6) 0.047(3) Uani 1 1 d . .
C1 C 0.116(2) 0.2071(19) 0.4795(8) 0.049(3) Uani 1 1 d . .
C2 C -0.0849(19) 0.2979(16) 0.4785(8) 0.041(3) Uani 1 1 d . .
C3 C -0.1769(17) 0.359(2) 0.4004(9) 0.046(3) Uani 1 1 d . .
H6 H -0.3114 0.4253 0.3995 0.055 Uiso 1 1 calc R U
C4 C -0.066(2) 0.318(2) 0.3246(9) 0.053(4) Uani 1 1 d . .
H15 H -0.1280 0.3554 0.2726 0.064 Uiso 1 1 calc R U
C5 C 0.135(2) 0.224(2) 0.3243(10) 0.052(4) Uani 1 1 d . .
C6 C 0.227(2) 0.168(2) 0.4027(10) 0.053(4) Uani 1 1 d . .
H8 H 0.3628 0.1039 0.4036 0.064 Uiso 1 1 calc R U
C7 C 0.242(2) 0.172(2) 0.2403(11) 0.056(4) Uani 1 1 d . .
H11 H 0.1486 0.2267 0.1946 0.067 Uiso 1 1 calc R U
C8 C 0.4561(19) 0.2415(18) 0.2206(8) 0.043(3) Uani 1 1 d . .
H9 H 0.5503 0.1876 0.2661 0.051 Uiso 1 1 calc R U
C9 C 0.571(2) 0.2037(17) 0.1338(7) 0.044(3) Uani 1 1 d . .
C10 C 0.6652(18) 0.0057(17) 0.1276(7) 0.039(3) Uani 1 1 d . .
C11 C 0.873(3) -0.248(2) 0.1997(13) 0.064(4) Uani 1 1 d . .
H17A H 0.9719 -0.2663 0.1518 0.096 Uiso 1 1 calc R U
H17B H 0.7703 -0.3215 0.1967 0.096 Uiso 1 1 calc R U
H17C H 0.9433 -0.2809 0.2524 0.096 Uiso 1 1 calc R U

loop_
_atom_site_aniso_label
_atom_site_aniso_U_11
_atom_site_aniso_U_22
_atom_site_aniso_U_33
_atom_site_aniso_U_23
_atom_site_aniso_U_13
_atom_site_aniso_U_12
Cl1 0.070(3) 0.093(3) 0.041(2) -0.0069(19) -0.0197(18) 0.002(2)
Cl2 0.052(3) 0.087(3) 0.046(2) -0.0127(18) 0.0101(16) -0.0051(19)
Cl3 0.076(3) 0.055(3) 0.090(3) -0.036(2) 0.029(2) -0.034(2)
Cl4 0.058(3) 0.040(2) 0.058(2) -0.0139(15) 0.0055(16) -0.0097(15)
O3 0.058(6) 0.035(5) 0.042(5) -0.002(3) -0.015(4) 0.006(4)
C1 0.058(8) 0.056(7) 0.034(6) -0.013(5) -0.020(5) -0.007(5)
C2 0.040(6) 0.038(6) 0.046(6) -0.016(5) 0.007(5) -0.004(4)
C3 0.021(5) 0.065(8) 0.054(7) -0.019(6) -0.011(5) -0.006(5)
C4 0.036(6) 0.067(8) 0.050(7) 0.008(6) -0.008(5) 0.002(6)
C5 0.048(7) 0.060(8) 0.050(7) -0.022(6) 0.009(6) -0.011(6)
C6 0.043(7) 0.063(8) 0.047(7) 0.010(6) 0.004(5) -0.001(6)
C7 0.043(7) 0.056(8) 0.067(9) -0.037(7) 0.008(6) 0.004(6)
C8 0.036(6) 0.053(7) 0.038(6) -0.017(5) -0.013(5) 0.004(5)
C9 0.054(7) 0.046(6) 0.029(6) -0.012(4) -0.009(5) 0.007(5)
C10 0.039(6) 0.051(6) 0.025(5) -0.018(4) 0.003(4) 0.005(5)
C11 0.064(10) 0.042(7) 0.077(10) -0.012(6) -0.004(7) 0.016(6)

loop_
_atom_type_symbol
_atom_type_description
_atom_type_scat_dispersion_real
_atom_type_scat_dispersion_imag
_atom_type_scat_source
Cl Cl 0.1484 0.1585 'International Tables Vol C Tables 4.2.6.8 and 6.1.1.4'
O O 0.0106 0.0060 'International Tables Vol C Tables 4.2.6.8 and 6.1.1.4'
C C 0.0033 0.0016 'International Tables Vol C Tables 4.2.6.8 and 6.1.1.4'
H H 0.0000 0.0000 'International Tables Vol C Tables 4.2.6.8 and 6.1.1.4'

loop_
_geom_angle_atom_site_label_1
_geom_angle_atom_site_label_2
_geom_angle_atom_site_label_3
_geom_angle
C10 O3 C11 118.3(12)
C6 C1 C2 120.1(13)
C6 C1 Cl1 119.1(11)
C2 C1 Cl1 120.8(11)
C3 C2 C1 120.2(12)
C3 C2 Cl2 117.9(9)
C1 C2 Cl2 121.9(11)
C4 C3 C2 119.1(11)
C5 C4 C3 121.5(13)
C4 C5 C6 118.9(13)
C4 C5 C7 119.0(15)
C6 C5 C7 121.9(13)
C1 C6 C5 120.1(13)
C5 C7 C8 113.6(12)
C5 C7 Cl3 113.1(12)
C8 C7 Cl3 107.5(9)
C9 C8 C7 117.3(11)
C9 C8 Cl4 109.4(9)
C7 C8 Cl4 106.0(8)
O1 C9 C10 107.4(10)
O1 C9 C8 105.5(10)
C10 C9 C8 113.0(10)
O2 C10 O3 120.1(12)
O2 C10 C9 127.6(12)
O3 C10 C9 111.9(9)

loop_
_geom_bond_atom_site_label_1
_geom_bond_atom_site_label_2
_geom_bond_distance
Cl1 C1 1.693(13)
Cl2 C2 1.714(12)
Cl3 C7 1.778(15)
Cl4 C8 1.796(13)
O1 C9 1.403(16)
O2 C10 1.149(18)
O3 C10 1.341(15)
O3 C11 1.425(16)
C1 C6 1.39(2)
C1 C2 1.364(19)
C2 C3 1.40(2)
C3 C4 1.38(2)
C4 C5 1.37(2)
C5 C6 1.39(2)
C5 C7 1.501(18)
C7 C8 1.60(2)
C8 C9 1.533(17)
C9 C10 1.529(17)
